data_2103109
loop_
_publ_author_name
'Britton, Doyle'

_publ_section_title
;
 Planar packing of tetrachlorodicyanobenzene isomers
;
_journal_coden_ASTM ASBSDK
_journal_issue 3
_journal_name_full
;
 Acta Crystallographica, Section B: Structural Science
;
_journal_page_first 553
_journal_page_last 563
_journal_paper_doi 10.1107/S0108768102003348
_journal_volume 58
_journal_year 2002
_chemical_formula_moiety 'C8 Cl4 N2, C12 H18'
_chemical_formula_sum 'C20 H18 Cl4 N2'
_chemical_formula_weight 428.16
_chemical_name_systematic
;
 para tetrachlorodicyanobenzene/hexamethylbenzene, 1/1,
 polymorph II
;
_space_group_IT_number 2
_symmetry_cell_setting triclinic
_symmetry_space_group_name_Hall '-P 1'
_symmetry_space_group_name_H-M 'P -1'
_atom_sites_solution_hydrogens geom
_atom_sites_solution_primary direct
_atom_sites_solution_secondary difmap
_audit_creation_method 'SHELXTL plus manual additions'
_cell_angle_alpha 116.697(3)
_cell_angle_beta 112.099(3)
_cell_angle_gamma 92.101(3)
_cell_formula_units_Z 1
_cell_length_a 7.5567(11)
_cell_length_b 8.8956(11)
_cell_length_c 8.9921(11)
_cell_measurement_reflns_used 876
_cell_measurement_temperature 174(2)
_cell_measurement_theta_max 27.5
_cell_measurement_theta_min 4.5
_cell_volume 484.66(11)
_computing_cell_refinement SAINT
_computing_data_collection SMART
_computing_data_reduction SAINT
_computing_molecular_graphics 'TEXSAN, SHELXTL'
_computing_structure_refinement 'SHELXTL (Sheldrick, 1994)'
_computing_structure_solution 'TEXSAN, MITHRIL, DIRDIF'
_diffrn_ambient_temperature 174(2)
_diffrn_measured_fraction_theta_full 0.988
_diffrn_measured_fraction_theta_max 0.988
_diffrn_measurement_device_type
;
 Siemens SMART arae-detector diffractometer
;
_diffrn_measurement_method 'omega scans'
_diffrn_radiation_monochromator graphite
_diffrn_radiation_source 'fine-focus sealed tube'
_diffrn_radiation_type MoK\a
_diffrn_radiation_wavelength 0.71073
_diffrn_reflns_av_R_equivalents 0.0202
_diffrn_reflns_av_sigmaI/netI 0.0193
_diffrn_reflns_limit_h_max 9
_diffrn_reflns_limit_h_min -9
_diffrn_reflns_limit_k_max 11
_diffrn_reflns_limit_k_min -11
_diffrn_reflns_limit_l_max 11
_diffrn_reflns_limit_l_min -11
_diffrn_reflns_number 5128
_diffrn_reflns_theta_full 27.47
_diffrn_reflns_theta_max 27.47
_diffrn_reflns_theta_min 2.65
_diffrn_standards_decay_% 'less than 1'
_diffrn_standards_interval_time '600 min'
_diffrn_standards_number 111
_exptl_absorpt_coefficient_mu 0.617
_exptl_absorpt_correction_T_max 0.91
_exptl_absorpt_correction_T_min 0.80
_exptl_absorpt_correction_type multi-scan
_exptl_absorpt_process_details
;
  SADABS;  Sheldrick, 1996;  Blessing, 1995
;
_exptl_crystal_colour yellow
_exptl_crystal_density_diffrn 1.467
_exptl_crystal_density_meas ?
_exptl_crystal_density_method .
_exptl_crystal_description plate
_exptl_crystal_F_000 220
_exptl_crystal_size_max 0.45
_exptl_crystal_size_mid 0.25
_exptl_crystal_size_min 0.15
_refine_diff_density_max 0.375
_refine_diff_density_min -0.311
_refine_ls_extinction_expression Fc^*^=kFc[1+0.001xFc^2^\l^3^/sin(2\q)]^-1/4^
_refine_ls_extinction_method none
_refine_ls_goodness_of_fit_ref 1.055
_refine_ls_hydrogen_treatment mixed
_refine_ls_matrix_type full
_refine_ls_number_parameters 122
_refine_ls_number_reflns 2198
_refine_ls_number_restraints 0
_refine_ls_restrained_S_all 1.055
_refine_ls_R_factor_all 0.042
_refine_ls_R_factor_gt 0.036
_refine_ls_shift/su_max 0.003
_refine_ls_shift/su_mean 0.000
_refine_ls_structure_factor_coef Fsqd
_refine_ls_weighting_details 'calc w=1/[\s^2^(Fo^2^)+(0.067P)^2^+0.121P] where P=(Fo^2^+2Fc^2^)/3'
_refine_ls_weighting_scheme calc
_refine_ls_wR_factor_gt 0.102
_refine_ls_wR_factor_ref 0.107
_reflns_number_gt 1890
_reflns_number_total 2198
_reflns_threshold_expression >2sigma(I)
_cod_data_source_file bk0105.cif
_cod_original_sg_symbol_H-M P-1
_cod_database_code 2103109

loop_
_symmetry_equiv_pos_as_xyz
'x, y, z'
'-x, -y, -z'

loop_
_atom_site_label
_atom_site_fract_x
_atom_site_fract_y
_atom_site_fract_z
_atom_site_U_iso_or_equiv
_atom_site_adp_type
_atom_site_calc_flag
_atom_site_refinement_flags
_atom_site_occupancy
_atom_site_type_symbol
C1 -0.0078(2) -0.1001(2) -0.1743(2) 0.0292(3) Uani d . 1 C
C2 -0.0065(2) -0.1770(2) -0.0679(2) 0.0305(3) Uani d . 1 C
C3 0.0013(2) -0.0766(2) 0.1063(2) 0.0302(3) Uani d . 1 C
C7 -0.0196(3) -0.2039(2) -0.3571(2) 0.0337(4) Uani d . 1 C
N1 -0.0339(2) -0.2857(2) -0.5039(2) 0.0421(4) Uani d . 1 N
Cl2 -0.01561(7) -0.39377(5) -0.15658(6) 0.04022(16) Uani d . 1 Cl
Cl3 0.00284(7) -0.16577(6) 0.24079(6) 0.03724(15) Uani d . 1 Cl
C11 0.5086(2) 0.1775(2) 0.0652(2) 0.0358(4) Uani d . 1 C
C12 0.4922(2) 0.0703(3) -0.1139(2) 0.0365(4) Uani d . 1 C
C13 0.4848(2) -0.1067(2) -0.1783(2) 0.0363(4) Uani d . 1 C
C21 0.5203(3) 0.3698(3) 0.1377(3) 0.0507(5) Uani d . 1 C
H21A 0.4921 0.3946 0.0365 0.076 Uiso calc PR 0.50 H
H21B 0.6529 0.4373 0.2363 0.076 Uiso calc PR 0.50 H
H21C 0.4233 0.4017 0.1870 0.076 Uiso calc PR 0.50 H
H21D 0.5535 0.4278 0.2701 0.076 Uiso calc PR 0.50 H
H21E 0.3927 0.3851 0.0702 0.076 Uiso calc PR 0.50 H
H21F 0.6222 0.4207 0.1195 0.076 Uiso calc PR 0.50 H
C22 0.4800(3) 0.1460(3) -0.2385(3) 0.0500(5) Uani d . 1 C
H22A 0.5532 0.2684 -0.1620 0.075 Uiso calc PR 0.50 H
H22B 0.3417 0.1371 -0.3115 0.075 Uiso calc PR 0.50 H
H22C 0.5374 0.0813 -0.3222 0.075 Uiso calc PR 0.50 H
H22D 0.4017 0.0561 -0.3685 0.075 Uiso calc PR 0.50 H
H22E 0.6132 0.1874 -0.2190 0.075 Uiso calc PR 0.50 H
H22F 0.4174 0.2432 -0.2082 0.075 Uiso calc PR 0.50 H
C23 0.4692(3) -0.2219(3) -0.3704(3) 0.0511(5) Uani d . 1 C
H23A 0.4131 -0.3431 -0.4134 0.077 Uiso calc PR 0.50 H
H23B 0.6006 -0.2102 -0.3662 0.077 Uiso calc PR 0.50 H
H23C 0.3837 -0.1869 -0.4558 0.077 Uiso calc PR 0.50 H
H23D 0.5185 -0.1504 -0.4102 0.077 Uiso calc PR 0.50 H
H23E 0.3310 -0.2832 -0.4574 0.077 Uiso calc PR 0.50 H
H23F 0.5479 -0.3066 -0.3678 0.077 Uiso calc PR 0.50 H

loop_
_atom_site_aniso_label
_atom_site_aniso_U_11
_atom_site_aniso_U_22
_atom_site_aniso_U_33
_atom_site_aniso_U_12
_atom_site_aniso_U_13
_atom_site_aniso_U_23
C1 0.0273(7) 0.0315(8) 0.0241(7) 0.0064(6) 0.0108(6) 0.0107(6)
C2 0.0305(8) 0.0273(7) 0.0281(8) 0.0068(6) 0.0126(7) 0.0098(6)
C3 0.0298(8) 0.0319(8) 0.0266(8) 0.0078(6) 0.0123(6) 0.0128(6)
C7 0.0344(8) 0.0335(8) 0.0269(8) 0.0074(7) 0.0132(7) 0.0106(7)
N1 0.0499(9) 0.0387(8) 0.0326(8) 0.0102(7) 0.0201(7) 0.0123(7)
Cl2 0.0516(3) 0.0271(2) 0.0387(3) 0.01224(18) 0.0220(2) 0.01191(18)
Cl3 0.0453(3) 0.0379(2) 0.0327(2) 0.01195(18) 0.01876(19) 0.01946(19)
C11 0.0269(8) 0.0395(9) 0.0338(9) 0.0061(7) 0.0104(7) 0.0154(8)
C12 0.0278(8) 0.0479(10) 0.0324(9) 0.0069(7) 0.0105(7) 0.0213(8)
C13 0.0266(8) 0.0465(10) 0.0249(8) 0.0057(7) 0.0075(7) 0.0128(7)
C21 0.0470(11) 0.0436(11) 0.0547(12) 0.0088(9) 0.0215(10) 0.0201(10)
C22 0.0475(11) 0.0667(14) 0.0477(12) 0.0160(10) 0.0211(10) 0.0376(11)
C23 0.0479(11) 0.0615(13) 0.0305(9) 0.0134(10) 0.0168(9) 0.0130(9)

loop_
_atom_type_symbol
_atom_type_description
_atom_type_scat_dispersion_real
_atom_type_scat_dispersion_imag
_atom_type_scat_source
C C 0.0033 0.0016 'International Tables Vol C Tables 4.2.6.8 and 6.1.1.4'
H H 0.0000 0.0000 'International Tables Vol C Tables 4.2.6.8 and 6.1.1.4'
N N 0.0061 0.0033 'International Tables Vol C Tables 4.2.6.8 and 6.1.1.4'
Cl Cl 0.1484 0.1585 'International Tables Vol C Tables 4.2.6.8 and 6.1.1.4'

loop_
_geom_angle_atom_site_label_1
_geom_angle_atom_site_label_2
_geom_angle_atom_site_label_3
_geom_angle_site_symmetry_1
_geom_angle_site_symmetry_3
_geom_angle
C3 C1 C2 2 . 120.54(14)
C3 C1 C7 2 . 119.38(14)
C2 C1 C7 . . 120.07(15)
C3 C2 C1 . . 119.56(15)
C3 C2 Cl2 . . 121.35(13)
C1 C2 Cl2 . . 119.09(12)
C2 C3 C1 . 2 119.90(15)
C2 C3 Cl3 . . 121.01(13)
C1 C3 Cl3 2 . 119.09(12)
N1 C7 C1 . . 178.19(19)
C13 C11 C12 2_655 . 119.97(17)
C13 C11 C21 2_655 . 119.65(16)
C12 C11 C21 . . 120.37(17)
C13 C12 C11 . . 119.86(16)
C13 C12 C22 . . 120.09(17)
C11 C12 C22 . . 120.05(18)
C12 C13 C11 . 2_655 120.17(16)
C12 C13 C23 . . 119.94(17)
C11 C13 C23 2_655 . 119.89(18)
C11 C21 H21A . . 109.5
C11 C21 H21B . . 109.5
H21A C21 H21B . . 109.5
C11 C21 H21C . . 109.5
H21A C21 H21C . . 109.5
H21B C21 H21C . . 109.5
C11 C21 H21D . . 109.5
H21A C21 H21D . . 141.1
H21B C21 H21D . . 56.3
H21C C21 H21D . . 56.3
C11 C21 H21E . . 109.5
H21A C21 H21E . . 56.3
H21B C21 H21E . . 141.1
H21C C21 H21E . . 56.3
H21D C21 H21E . . 109.5
C11 C21 H21F . . 109.5
H21A C21 H21F . . 56.3
H21B C21 H21F . . 56.3
H21C C21 H21F . . 141.1
H21D C21 H21F . . 109.5
H21E C21 H21F . . 109.5
C12 C22 H22A . . 109.5
C12 C22 H22B . . 109.5
H22A C22 H22B . . 109.5
C12 C22 H22C . . 109.5
H22A C22 H22C . . 109.5
H22B C22 H22C . . 109.5
C12 C22 H22D . . 109.5
H22A C22 H22D . . 141.1
H22B C22 H22D . . 56.3
H22C C22 H22D . . 56.3
C12 C22 H22E . . 109.5
H22A C22 H22E . . 56.3
H22B C22 H22E . . 141.1
H22C C22 H22E . . 56.3
H22D C22 H22E . . 109.5
C12 C22 H22F . . 109.5
H22A C22 H22F . . 56.3
H22B C22 H22F . . 56.3
H22C C22 H22F . . 141.1
H22D C22 H22F . . 109.5
H22E C22 H22F . . 109.5
C13 C23 H23A . . 109.5
C13 C23 H23B . . 109.5
H23A C23 H23B . . 109.5
C13 C23 H23C . . 109.5
H23A C23 H23C . . 109.5
H23B C23 H23C . . 109.5
C13 C23 H23D . . 109.5
H23A C23 H23D . . 141.1
H23B C23 H23D . . 56.3
H23C C23 H23D . . 56.3
C13 C23 H23E . . 109.5
H23A C23 H23E . . 56.3
H23B C23 H23E . . 141.1
H23C C23 H23E . . 56.3
H23D C23 H23E . . 109.5
C13 C23 H23F . . 109.5
H23A C23 H23F . . 56.3
H23B C23 H23F . . 56.3
H23C C23 H23F . . 141.1
H23D C23 H23F . . 109.5
H23E C23 H23F . . 109.5

loop_
_geom_bond_atom_site_label_1
_geom_bond_atom_site_label_2
_geom_bond_site_symmetry_2
_geom_bond_distance
C1 C3 2 1.398(2)
C1 C2 . 1.402(2)
C1 C7 . 1.443(2)
C2 C3 . 1.387(2)
C2 Cl2 . 1.7106(16)
C3 C1 2 1.398(2)
C3 Cl3 . 1.7163(16)
C7 N1 . 1.144(2)
C11 C13 2_655 1.405(3)
C11 C12 . 1.407(3)
C11 C21 . 1.518(3)
C12 C13 . 1.403(3)
C12 C22 . 1.524(3)
C13 C11 2_655 1.405(3)
C13 C23 . 1.515(2)
C21 H21A . 0.9800
C21 H21B . 0.9800
C21 H21C . 0.9800
C21 H21D . 0.9800
C21 H21E . 0.9800
C21 H21F . 0.9800
C22 H22A . 0.9800
C22 H22B . 0.9800
C22 H22C . 0.9800
C22 H22D . 0.9800
C22 H22E . 0.9800
C22 H22F . 0.9800
C23 H23A . 0.9800
C23 H23B . 0.9800
C23 H23C . 0.9800
C23 H23D . 0.9800
C23 H23E . 0.9800
C23 H23F . 0.9800
